data_7711383
loop_
_publ_author_name
'Wei, Yongliang'
'Yang, Xiaowen'
'Tian, Minghui'
'Wang, Xue'
'Wang, Tongdao'

_publ_section_title
;
 Ruthenium tris(\s-B-H) borate complexes: synthesis, structure, and
 reactivity
;
_journal_name_full 'Dalton Transactions'
_journal_paper_doi 10.1039/D2DT03092F
_journal_year 2022
_chemical_formula_moiety 'C24 H27 B Ru'
_chemical_formula_sum 'C24 H27 B Ru'
_chemical_formula_weight 427.33
_space_group_crystal_system triclinic
_space_group_IT_number 2
_space_group_name_Hall '-P 1'
_space_group_name_H-M_alt 'P -1'
_atom_sites_solution_hydrogens mixed
_atom_sites_solution_primary dual
_audit_creation_date 2022-09-14
_audit_creation_method
;
Olex2 1.5-beta
(compiled 2022.04.07 svn.rca3783a0 for OlexSys, GUI svn.r6498)
;
_audit_update_record
;
2022-09-22 deposited with the CCDC.	2022-09-27 downloaded from the CCDC.
;
_cell_angle_alpha 114.054(7)
_cell_angle_beta 99.367(7)
_cell_angle_gamma 104.778(8)
_cell_formula_units_Z 4
_cell_length_a 11.932(3)
_cell_length_b 13.828(4)
_cell_length_c 14.862(4)
_cell_measurement_reflns_used 9937
_cell_measurement_temperature 150.0
_cell_measurement_theta_max 27.671
_cell_measurement_theta_min 2.618
_cell_volume 2064.0(10)
_computing_cell_refinement 'SAINT V8.40A (Bruker, 2016)'
_computing_data_collection 'Bruker APEX2'
_computing_data_reduction 'SAINT V8.40A (Bruker, 2016)'
_computing_molecular_graphics 'Olex2 1.5-beta (Dolomanov et al., 2009)'
_computing_publication_material 'Olex2 1.5-beta (Dolomanov et al., 2009)'
_computing_structure_refinement 'SHELXL 2018/3 (Sheldrick, 2015)'
_computing_structure_solution 'ShelXT (Sheldrick, 2015)'
_diffrn_ambient_temperature 150.0
_diffrn_detector 'Bruker PHOTON 100 CMOS'
_diffrn_detector_type 'CCD area detector'
_diffrn_measured_fraction_theta_full 0.998
_diffrn_measured_fraction_theta_max 0.990
_diffrn_measurement_device 'three-circle diffractometer'
_diffrn_measurement_device_type 'Bruker D8 Venture'
_diffrn_measurement_method '\w and \f scans'
_diffrn_radiation_monochromator graphite
_diffrn_radiation_probe x-ray
_diffrn_radiation_type MoK\a
_diffrn_radiation_wavelength 0.71073
_diffrn_reflns_av_R_equivalents 0.0657
_diffrn_reflns_av_unetI/netI 0.0554
_diffrn_reflns_Laue_measured_fraction_full 0.998
_diffrn_reflns_Laue_measured_fraction_max 0.990
_diffrn_reflns_limit_h_max 15
_diffrn_reflns_limit_h_min -15
_diffrn_reflns_limit_k_max 18
_diffrn_reflns_limit_k_min -18
_diffrn_reflns_limit_l_max 19
_diffrn_reflns_limit_l_min -19
_diffrn_reflns_number 53949
_diffrn_reflns_point_group_measured_fraction_full 0.998
_diffrn_reflns_point_group_measured_fraction_max 0.990
_diffrn_reflns_theta_full 25.242
_diffrn_reflns_theta_max 28.251
_diffrn_reflns_theta_min 2.617
_diffrn_source 'sealed tube'
_diffrn_source_type 'Incoatec I\ms'
_exptl_absorpt_coefficient_mu 0.763
_exptl_absorpt_correction_T_max 0.7457
_exptl_absorpt_correction_T_min 0.6700
_exptl_absorpt_correction_type multi-scan
_exptl_absorpt_process_details
;
SADABS-2016/2 (Bruker,2016/2) was used for absorption correction.
wR2(int) was 0.1129 before and 0.0673 after correction.
The Ratio of minimum to maximum transmission is 0.8985.
The \l/2 correction factor is Not present.
;
_exptl_crystal_colour 'clear yellow'
_exptl_crystal_colour_lustre clear
_exptl_crystal_colour_primary yellow
_exptl_crystal_density_diffrn 1.375
_exptl_crystal_description block
_exptl_crystal_F_000 880
_exptl_crystal_size_max 0.27
_exptl_crystal_size_mid 0.15
_exptl_crystal_size_min 0.1
_refine_diff_density_max 0.478
_refine_diff_density_min -0.646
_refine_diff_density_rms 0.085
_refine_ls_extinction_method none
_refine_ls_goodness_of_fit_ref 1.040
_refine_ls_hydrogen_treatment mixed
_refine_ls_matrix_type full
_refine_ls_number_parameters 599
_refine_ls_number_reflns 10113
_refine_ls_number_restraints 191
_refine_ls_restrained_S_all 1.033
_refine_ls_R_factor_all 0.0609
_refine_ls_R_factor_gt 0.0363
_refine_ls_shift/su_max 0.001
_refine_ls_shift/su_mean 0.000
_refine_ls_structure_factor_coef Fsqd
_refine_ls_weighting_details 'w=1/[\s^2^(Fo^2^)+(0.0411P)^2^+0.3404P] where P=(Fo^2^+2Fc^2^)/3'
_refine_ls_weighting_scheme calc
_refine_ls_wR_factor_gt 0.0817
_refine_ls_wR_factor_ref 0.0897
_reflns_Friedel_coverage 0.000
_reflns_number_gt 7500
_reflns_number_total 10113
_reflns_threshold_expression 'I > 2\s(I)'
_cod_data_source_file d2dt03092f2.cif
_cod_data_source_block 3c
_cod_database_code 7711383
_shelx_shelxl_version_number 2018/3
_shelx_space_group_comment
;
The symmetry employed for this shelxl refinement is uniquely defined
by the following loop, which should always be used as a source of
symmetry information in preference to the above space-group names.
They are only intended as comments.
;
_shelx_estimated_absorpt_t_max 0.928
_shelx_estimated_absorpt_t_min 0.820
_olex2_refinement_description
;
1. Fixed Uiso
 At 1.2 times of:
  All C(H) groups
 At 1.5 times of:
  All C(H,H,H) groups
2. Restrained distances
 C39-C40 \\sim C39A-C40A
 with sigma of 0.02
 C39-C43 \\sim C39A-C43A
 with sigma of 0.02
 C39-C44 \\sim C39A-C44A
 with sigma of 0.02
 C40-C41 \\sim C40A-C41A
 with sigma of 0.02
 C40-C45 \\sim C40A-C45A
 with sigma of 0.02
 C41-C42 \\sim C41A-C42A
 with sigma of 0.02
 C41-C46 \\sim C41A-C46A
 with sigma of 0.02
 C42-C43 \\sim C42A-C43A
 with sigma of 0.02
 C42-C47 \\sim C42A-C47A
 with sigma of 0.02
 C43-C48 \\sim C43A-C48A
 with sigma of 0.02
 C39-C41 \\sim C39A-C41A
 with sigma of 0.04
 C39-C42 \\sim C39A-C42A
 with sigma of 0.04
 C39-C45 \\sim C39A-C45A
 with sigma of 0.04
 C39-C48 \\sim C39A-C48A
 with sigma of 0.04
 C39-Ru2 \\sim C39A-Ru2
 with sigma of 0.04
 C40-C42 \\sim C40A-C42A
 with sigma of 0.04
 C40-C43 \\sim C40A-C43A
 with sigma of 0.04
 C40-C44 \\sim C40A-C44A
 with sigma of 0.04
 C40-C46 \\sim C40A-C46A
 with sigma of 0.04
 C40-Ru2 \\sim C40A-Ru2
 with sigma of 0.04
 C41-C43 \\sim C41A-C43A
 with sigma of 0.04
 C41-C45 \\sim C41A-C45A
 with sigma of 0.04
 C41-C47 \\sim C41A-C47A
 with sigma of 0.04
 C41-Ru2 \\sim C41A-Ru2
 with sigma of 0.04
 C42-C46 \\sim C42A-C46A
 with sigma of 0.04
 C42-C48 \\sim C42A-C48A
 with sigma of 0.04
 C42-Ru2 \\sim C42A-Ru2
 with sigma of 0.04
 C43-C44 \\sim C43A-C44A
 with sigma of 0.04
 C43-C47 \\sim C43A-C47A
 with sigma of 0.04
 C43-Ru2 \\sim C43A-Ru2
 with sigma of 0.04
 C44-Ru2 \\sim C44A-Ru2
 with sigma of 0.04
 C45-Ru2 \\sim C45A-Ru2
 with sigma of 0.04
 C46-Ru2 \\sim C46A-Ru2
 with sigma of 0.04
 C47-Ru2 \\sim C47A-Ru2
 with sigma of 0.04
 C48-Ru2 \\sim C48A-Ru2
 with sigma of 0.04
3. Uiso/Uaniso restraints and constraints
Uanis(C42A) \\sim Ueq: with sigma of 0.001 and sigma for terminal atoms of 0.002
4. Rigid body (RIGU) restrains
 C40A, C39A, C43A, C44A, C41A, C45A, C42A, C48A, C46A, C47A
 with sigma for 1-2 distances of 0.004 and sigma for 1-3 distances of 0.004
 C46, C39, C40, C43, C44, C41, C45, C42, C48, C47
 with sigma for 1-2 distances of 0.004 and sigma for 1-3 distances of 0.004
5. Others
 Sof(C39A)=Sof(C40A)=Sof(C41A)=Sof(C42A)=Sof(C43A)=Sof(C44A)=Sof(H44D)=
 Sof(H44E)=Sof(H44F)=Sof(C45A)=Sof(H45D)=Sof(H45E)=Sof(H45F)=Sof(C46A)=
 Sof(H46D)=Sof(H46E)=Sof(H46F)=Sof(C47A)=Sof(H47D)=Sof(H47E)=Sof(H47F)=
 Sof(C48A)=Sof(H48D)=Sof(H48E)=Sof(H48F)=1-FVAR(1)
 Sof(C39)=Sof(C40)=Sof(C41)=Sof(C42)=Sof(C43)=Sof(C44)=Sof(H44A)=Sof(H44B)=
 Sof(H44C)=Sof(C45)=Sof(H45A)=Sof(H45B)=Sof(H45C)=Sof(C46)=Sof(H46A)=Sof(H46B)=
 Sof(H46C)=Sof(C47)=Sof(H47A)=Sof(H47B)=Sof(H47C)=Sof(C48)=Sof(H48A)=Sof(H48B)=
 Sof(H48C)=FVAR(1)
6.a Aromatic/amide H refined with riding coordinates:
 C3(H3), C4(H4), C5(H5), C6(H6), C8(H8), C10(H10), C11(H11), C12(H12),
 C13(H13), C27(H27), C28(H28), C29(H29), C30(H30), C32(H32), C34(H34), C35(H35),
  C36(H36), C37(H37)
6.b Idealised Me refined as rotating group:
 C20(H20A,H20B,H20C), C21(H21A,H21B,H21C), C22(H22A,H22B,H22C), C23(H23A,H23B,
 H23C), C24(H24A,H24B,H24C), C44(H44A,H44B,H44C), C45(H45A,H45B,H45C), C46(H46A,
 H46B,H46C), C47(H47A,H47B,H47C), C48(H48A,H48B,H48C), C44A(H44D,H44E,H44F),
 C45A(H45D,H45E,H45F), C46A(H46D,H46E,H46F), C47A(H47D,H47E,H47F), C48A(H48D,
 H48E,H48F)
;
_olex2_submission_special_instructions 'No special instructions were received'

loop_
_space_group_symop_operation_xyz
'x, y, z'
'-x, -y, -z'

loop_
_atom_site_label
_atom_site_type_symbol
_atom_site_fract_x
_atom_site_fract_y
_atom_site_fract_z
_atom_site_U_iso_or_equiv
_atom_site_adp_type
_atom_site_occupancy
_atom_site_site_symmetry_order
_atom_site_calc_flag
_atom_site_refinement_flags_posn
_atom_site_refinement_flags_adp
_atom_site_refinement_flags_occupancy
_atom_site_disorder_assembly
_atom_site_disorder_group
B1 B 0.2537(3) 0.2788(3) 0.2030(2) 0.0280(7) Uani 1 1 d . . . . .
C1 C 0.3402(2) 0.3606(2) 0.17555(18) 0.0250(6) Uani 1 1 d . . . . .
C2 C 0.2943(2) 0.4130(2) 0.12114(18) 0.0257(6) Uani 1 1 d . . . . .
C3 C 0.1684(3) 0.3903(2) 0.0826(2) 0.0335(6) Uani 1 1 d . . . . .
H3 H 0.111744 0.339077 0.095401 0.040 Uiso 1 1 calc R U . . .
C4 C 0.1252(3) 0.4389(2) 0.0280(2) 0.0391(7) Uani 1 1 d . . . . .
H4 H 0.040109 0.420154 0.002572 0.047 Uiso 1 1 calc R U . . .
C5 C 0.2074(3) 0.5173(2) 0.0091(2) 0.0391(7) Uani 1 1 d . . . . .
H5 H 0.177515 0.551701 -0.028436 0.047 Uiso 1 1 calc R U . . .
C6 C 0.3286(3) 0.5431(2) 0.0449(2) 0.0347(7) Uani 1 1 d . . . . .
H6 H 0.383142 0.596568 0.032786 0.042 Uiso 1 1 calc R U . . .
C7 C 0.3763(2) 0.4918(2) 0.10022(19) 0.0272(6) Uani 1 1 d . . . . .
C8 C 0.5006(3) 0.5163(2) 0.1344(2) 0.0307(6) Uani 1 1 d . . . . .
H8 H 0.554586 0.569711 0.121877 0.037 Uiso 1 1 calc R U . . .
C9 C 0.5483(2) 0.4651(2) 0.18619(19) 0.0291(6) Uani 1 1 d . . . . .
C10 C 0.6762(3) 0.4893(2) 0.2202(2) 0.0385(7) Uani 1 1 d . . . . .
H10 H 0.730290 0.542466 0.207544 0.046 Uiso 1 1 calc R U . . .
C11 C 0.7219(3) 0.4386(3) 0.2696(2) 0.0427(8) Uani 1 1 d . . . . .
H11 H 0.807194 0.456239 0.291415 0.051 Uiso 1 1 calc R U . . .
C12 C 0.6422(3) 0.3586(3) 0.2891(2) 0.0387(7) Uani 1 1 d . . . . .
H12 H 0.674483 0.322190 0.323254 0.046 Uiso 1 1 calc R U . . .
C13 C 0.5202(3) 0.3340(2) 0.2589(2) 0.0319(6) Uani 1 1 d . . . . .
H13 H 0.468631 0.280742 0.273041 0.038 Uiso 1 1 calc R U . . .
C14 C 0.4670(2) 0.3857(2) 0.20664(18) 0.0261(6) Uani 1 1 d . . . . .
C15 C 0.1155(3) 0.0743(2) 0.3148(2) 0.0351(7) Uani 1 1 d . . . . .
C16 C 0.0505(3) 0.0058(2) 0.2080(2) 0.0314(6) Uani 1 1 d . . . . .
C17 C -0.0381(3) 0.0501(2) 0.1824(2) 0.0333(6) Uani 1 1 d . . . . .
C18 C -0.0285(3) 0.1476(2) 0.2748(2) 0.0345(7) Uani 1 1 d . . . . .
C19 C 0.0659(3) 0.1617(2) 0.3562(2) 0.0366(7) Uani 1 1 d . . . . .
C20 C 0.2126(3) 0.0534(3) 0.3734(3) 0.0524(9) Uani 1 1 d . . . . .
H20A H 0.265278 0.030006 0.331166 0.079 Uiso 1 1 calc R U . . .
H20B H 0.175159 -0.006591 0.389865 0.079 Uiso 1 1 calc R U . . .
H20C H 0.261068 0.123169 0.437571 0.079 Uiso 1 1 calc R U . . .
C21 C 0.0698(3) -0.0972(2) 0.1354(2) 0.0425(7) Uani 1 1 d . . . . .
H21A H 0.039477 -0.111097 0.064254 0.064 Uiso 1 1 calc R U . . .
H21B H 0.025670 -0.162917 0.142197 0.064 Uiso 1 1 calc R U . . .
H21C H 0.156745 -0.085104 0.152217 0.064 Uiso 1 1 calc R U . . .
C22 C -0.1292(3) 0.0031(3) 0.0793(2) 0.0488(8) Uani 1 1 d . . . . .
H22A H -0.138021 0.065583 0.066981 0.073 Uiso 1 1 calc R U . . .
H22B H -0.207795 -0.042268 0.078255 0.073 Uiso 1 1 calc R U . . .
H22C H -0.101427 -0.044781 0.025153 0.073 Uiso 1 1 calc R U . . .
C23 C -0.1069(3) 0.2180(3) 0.2828(3) 0.0511(9) Uani 1 1 d . . . . .
H23A H -0.070237 0.288650 0.348263 0.077 Uiso 1 1 calc R U . . .
H23B H -0.187898 0.175829 0.280422 0.077 Uiso 1 1 calc R U . . .
H23C H -0.113729 0.235602 0.225074 0.077 Uiso 1 1 calc R U . . .
C24 C 0.1031(3) 0.2509(3) 0.4677(2) 0.0525(9) Uani 1 1 d . . . . .
H24A H 0.188042 0.266418 0.501301 0.079 Uiso 1 1 calc R U . . .
H24B H 0.051042 0.223644 0.503380 0.079 Uiso 1 1 calc R U . . .
H24C H 0.094298 0.320675 0.470731 0.079 Uiso 1 1 calc R U . . .
H1A H 0.242(3) 0.181(3) 0.170(3) 0.077(12) Uiso 1 1 d . . . . .
H1B H 0.270(3) 0.304(3) 0.292(3) 0.083(12) Uiso 1 1 d . . . . .
H1C H 0.139(4) 0.257(3) 0.178(3) 0.097(13) Uiso 1 1 d . . . . .
Ru1 Ru 0.14068(2) 0.17878(2) 0.23784(2) 0.02565(7) Uani 1 1 d . . . . .
B2 B 0.3463(3) 0.9059(3) 0.6108(3) 0.0302(7) Uani 1 1 d . . . . .
C25 C 0.3597(2) 1.0078(2) 0.71592(19) 0.0257(6) Uani 1 1 d . . . . .
C26 C 0.4500(2) 1.0396(2) 0.8078(2) 0.0273(6) Uani 1 1 d . . . . .
C27 C 0.5316(3) 0.9803(2) 0.8121(2) 0.0385(7) Uani 1 1 d . . . . .
H27 H 0.526512 0.917595 0.750502 0.046 Uiso 1 1 calc R U . . .
C28 C 0.6156(3) 1.0108(3) 0.9010(3) 0.0519(9) Uani 1 1 d . . . . .
H28 H 0.667043 0.968570 0.901424 0.062 Uiso 1 1 calc R U . . .
C29 C 0.6272(3) 1.1060(3) 0.9937(3) 0.0565(10) Uani 1 1 d . . . . .
H29 H 0.686771 1.127373 1.055902 0.068 Uiso 1 1 calc R U . . .
C30 C 0.5550(3) 1.1654(3) 0.9941(2) 0.0418(8) Uani 1 1 d . . . . .
H30 H 0.564472 1.229085 1.056814 0.050 Uiso 1 1 calc R U . . .
C31 C 0.4640(2) 1.1360(2) 0.9028(2) 0.0278(6) Uani 1 1 d . . . . .
C32 C 0.3883(2) 1.1973(2) 0.9040(2) 0.0280(6) Uani 1 1 d . . . . .
H32 H 0.398411 1.261159 0.966747 0.034 Uiso 1 1 calc R U . . .
C33 C 0.2981(2) 1.1677(2) 0.81566(19) 0.0240(5) Uani 1 1 d . . . . .
C34 C 0.2196(3) 1.2309(2) 0.8176(2) 0.0328(6) Uani 1 1 d . . . . .
H34 H 0.228440 1.293814 0.880633 0.039 Uiso 1 1 calc R U . . .
C35 C 0.1344(3) 1.2027(3) 0.7322(2) 0.0399(7) Uani 1 1 d . . . . .
H35 H 0.084425 1.246775 0.734594 0.048 Uiso 1 1 calc R U . . .
C36 C 0.1174(3) 1.1077(3) 0.6376(2) 0.0415(7) Uani 1 1 d . . . . .
H36 H 0.055671 1.088150 0.577434 0.050 Uiso 1 1 calc R U . . .
C37 C 0.1884(3) 1.0446(2) 0.6323(2) 0.0329(6) Uani 1 1 d . . . . .
H37 H 0.175282 0.981061 0.568227 0.039 Uiso 1 1 calc R U . . .
C38 C 0.2826(2) 1.0708(2) 0.72051(19) 0.0248(6) Uani 1 1 d . . . . .
C39 C 0.4165(7) 0.7053(11) 0.3671(10) 0.036(2) Uani 0.663(15) 1 d D . P A 1
C40 C 0.3166(9) 0.7209(9) 0.3167(8) 0.0383(19) Uani 0.663(15) 1 d D . P A 1
C41 C 0.2087(7) 0.6561(8) 0.3237(6) 0.0348(17) Uani 0.663(15) 1 d D . P A 1
C42 C 0.2390(6) 0.5975(4) 0.3771(6) 0.0280(14) Uani 0.663(15) 1 d D . P A 1
C43 C 0.3687(8) 0.6265(10) 0.4030(10) 0.032(2) Uani 0.663(15) 1 d D . P A 1
C44 C 0.5452(8) 0.7557(11) 0.3713(8) 0.075(4) Uani 0.663(15) 1 d D . P A 1
H44A H 0.552925 0.723181 0.301429 0.113 Uiso 0.663(15) 1 calc R U P A 1
H44B H 0.598893 0.738999 0.415599 0.113 Uiso 0.663(15) 1 calc R U P A 1
H44C H 0.568059 0.838009 0.399560 0.113 Uiso 0.663(15) 1 calc R U P A 1
C45 C 0.3233(13) 0.7950(7) 0.2647(5) 0.074(3) Uani 0.663(15) 1 d D . P A 1
H45A H 0.395669 0.864102 0.304868 0.112 Uiso 0.663(15) 1 calc R U P A 1
H45B H 0.250458 0.815391 0.260550 0.112 Uiso 0.663(15) 1 calc R U P A 1
H45C H 0.328227 0.753778 0.194824 0.112 Uiso 0.663(15) 1 calc R U P A 1
C46 C 0.0801(8) 0.6429(10) 0.2780(6) 0.085(3) Uani 0.663(15) 1 d D . P A 1
H46A H 0.079715 0.711514 0.273451 0.127 Uiso 0.663(15) 1 calc R U P A 1
H46B H 0.031188 0.631015 0.322109 0.127 Uiso 0.663(15) 1 calc R U P A 1
H46C H 0.045766 0.577485 0.208749 0.127 Uiso 0.663(15) 1 calc R U P A 1
C47 C 0.1552(9) 0.5177(7) 0.4014(8) 0.067(3) Uani 0.663(15) 1 d D . P A 1
H47A H 0.091421 0.546505 0.421691 0.101 Uiso 0.663(15) 1 calc R U P A 1
H47B H 0.201163 0.511162 0.458315 0.101 Uiso 0.663(15) 1 calc R U P A 1
H47C H 0.118040 0.442969 0.340202 0.101 Uiso 0.663(15) 1 calc R U P A 1
C48 C 0.4442(10) 0.5827(9) 0.4559(9) 0.059(3) Uani 0.663(15) 1 d D . P A 1
H48A H 0.461731 0.521661 0.404214 0.089 Uiso 0.663(15) 1 calc R U P A 1
H48B H 0.399616 0.553328 0.494741 0.089 Uiso 0.663(15) 1 calc R U P A 1
H48C H 0.520619 0.644252 0.503531 0.089 Uiso 0.663(15) 1 calc R U P A 1
H2A H 0.249(4) 0.827(3) 0.564(3) 0.096(14) Uiso 1 1 d . . . . .
H2B H 0.391(4) 0.833(3) 0.604(3) 0.105(14) Uiso 1 1 d . . . . .
H2C H 0.344(4) 0.913(3) 0.535(3) 0.098(14) Uiso 1 1 d . . . . .
Ru2 Ru 0.32591(2) 0.77681(2) 0.47939(2) 0.02653(7) Uani 1 1 d D . . . .
C39A C 0.3945(13) 0.7043(18) 0.3506(17) 0.021(3) Uani 0.337(15) 1 d D . P A 2
C40A C 0.2746(14) 0.6997(15) 0.3136(13) 0.027(3) Uani 0.337(15) 1 d D . P A 2
C41A C 0.1968(9) 0.6284(14) 0.3422(13) 0.031(3) Uani 0.337(15) 1 d D . P A 2
C42A C 0.2661(12) 0.5923(11) 0.3988(10) 0.024(3) Uani 0.337(15) 1 d D U P A 2
C43A C 0.3907(13) 0.641(2) 0.407(2) 0.027(4) Uani 0.337(15) 1 d D . P A 2
C44A C 0.5086(15) 0.7684(18) 0.3403(14) 0.055(5) Uani 0.337(15) 1 d D . P A 2
H44D H 0.489217 0.806640 0.300296 0.083 Uiso 0.337(15) 1 calc R U P A 2
H44E H 0.547279 0.715706 0.304624 0.083 Uiso 0.337(15) 1 calc R U P A 2
H44F H 0.564235 0.824849 0.409092 0.083 Uiso 0.337(15) 1 calc R U P A 2
C45A C 0.238(2) 0.7542(14) 0.2499(9) 0.062(5) Uani 0.337(15) 1 d D . P A 2
H45D H 0.158356 0.759706 0.253056 0.093 Uiso 0.337(15) 1 calc R U P A 2
H45E H 0.233462 0.708013 0.177983 0.093 Uiso 0.337(15) 1 calc R U P A 2
H45F H 0.298445 0.830232 0.277276 0.093 Uiso 0.337(15) 1 calc R U P A 2
C46A C 0.0575(10) 0.5897(17) 0.3090(14) 0.078(6) Uani 0.337(15) 1 d D . P A 2
H46D H 0.026090 0.559108 0.352599 0.117 Uiso 0.337(15) 1 calc R U P A 2
H46E H 0.024532 0.530815 0.236610 0.117 Uiso 0.337(15) 1 calc R U P A 2
H46F H 0.033053 0.654408 0.316663 0.117 Uiso 0.337(15) 1 calc R U P A 2
C47A C 0.211(2) 0.5148(13) 0.4406(14) 0.069(6) Uani 0.337(15) 1 d D . P A 2
H47D H 0.273841 0.523734 0.498076 0.104 Uiso 0.337(15) 1 calc R U P A 2
H47E H 0.180074 0.435963 0.385690 0.104 Uiso 0.337(15) 1 calc R U P A 2
H47F H 0.144739 0.534209 0.464988 0.104 Uiso 0.337(15) 1 calc R U P A 2
C48A C 0.4940(15) 0.6211(15) 0.4600(16) 0.049(5) Uani 0.337(15) 1 d D . P A 2
H48D H 0.567810 0.688454 0.489127 0.074 Uiso 0.337(15) 1 calc R U P A 2
H48E H 0.507313 0.555780 0.409790 0.074 Uiso 0.337(15) 1 calc R U P A 2
H48F H 0.474360 0.605926 0.515632 0.074 Uiso 0.337(15) 1 calc R U P A 2

loop_
_atom_site_aniso_label
_atom_site_aniso_U_11
_atom_site_aniso_U_22
_atom_site_aniso_U_33
_atom_site_aniso_U_23
_atom_site_aniso_U_13
_atom_site_aniso_U_12
B1 0.0288(17) 0.0257(16) 0.0298(17) 0.0117(14) 0.0131(14) 0.0097(14)
C1 0.0285(14) 0.0195(12) 0.0217(13) 0.0054(11) 0.0125(11) 0.0047(11)
C2 0.0306(15) 0.0202(12) 0.0228(13) 0.0051(11) 0.0150(11) 0.0076(11)
C3 0.0324(16) 0.0300(15) 0.0385(16) 0.0142(13) 0.0179(13) 0.0105(13)
C4 0.0359(17) 0.0395(17) 0.0443(18) 0.0173(15) 0.0166(14) 0.0185(14)
C5 0.053(2) 0.0344(16) 0.0399(17) 0.0178(14) 0.0212(15) 0.0258(15)
C6 0.0486(19) 0.0254(14) 0.0383(16) 0.0172(13) 0.0239(14) 0.0154(14)
C7 0.0353(16) 0.0179(12) 0.0243(13) 0.0055(11) 0.0158(12) 0.0064(11)
C8 0.0372(17) 0.0217(13) 0.0317(15) 0.0118(12) 0.0186(13) 0.0047(12)
C9 0.0324(15) 0.0245(13) 0.0246(14) 0.0073(11) 0.0134(12) 0.0051(12)
C10 0.0305(16) 0.0383(17) 0.0395(17) 0.0167(14) 0.0136(13) 0.0020(14)
C11 0.0275(16) 0.052(2) 0.0384(18) 0.0174(16) 0.0057(13) 0.0073(15)
C12 0.0407(18) 0.0431(18) 0.0316(16) 0.0172(14) 0.0091(14) 0.0155(15)
C13 0.0373(17) 0.0293(14) 0.0283(15) 0.0136(12) 0.0139(12) 0.0080(13)
C14 0.0333(15) 0.0193(12) 0.0189(13) 0.0043(10) 0.0120(11) 0.0043(11)
C15 0.0435(18) 0.0297(15) 0.0367(16) 0.0228(13) 0.0125(14) 0.0078(13)
C16 0.0367(16) 0.0249(14) 0.0332(15) 0.0169(12) 0.0131(13) 0.0046(12)
C17 0.0291(15) 0.0330(15) 0.0394(16) 0.0225(13) 0.0137(13) 0.0021(13)
C18 0.0355(17) 0.0367(16) 0.0475(18) 0.0296(15) 0.0251(14) 0.0136(14)
C19 0.0484(19) 0.0288(15) 0.0379(17) 0.0197(13) 0.0237(14) 0.0086(14)
C20 0.066(2) 0.0438(19) 0.050(2) 0.0274(17) 0.0049(17) 0.0210(18)
C21 0.050(2) 0.0323(16) 0.0470(19) 0.0204(15) 0.0202(15) 0.0109(15)
C22 0.0314(17) 0.056(2) 0.056(2) 0.0339(18) 0.0060(15) 0.0007(16)
C23 0.044(2) 0.056(2) 0.083(3) 0.047(2) 0.0423(19) 0.0249(17)
C24 0.084(3) 0.0404(18) 0.0386(18) 0.0210(16) 0.0307(18) 0.0197(18)
Ru1 0.02670(13) 0.02384(12) 0.02878(13) 0.01473(10) 0.01206(10) 0.00638(9)
B2 0.040(2) 0.0232(15) 0.0318(17) 0.0140(14) 0.0174(15) 0.0121(15)
C25 0.0335(15) 0.0179(12) 0.0265(14) 0.0101(11) 0.0158(12) 0.0070(11)
C26 0.0301(15) 0.0208(13) 0.0301(14) 0.0093(11) 0.0156(12) 0.0082(11)
C27 0.0432(18) 0.0337(16) 0.0393(17) 0.0123(14) 0.0179(14) 0.0197(14)
C28 0.054(2) 0.056(2) 0.054(2) 0.0237(18) 0.0146(17) 0.0365(19)
C29 0.050(2) 0.066(2) 0.0397(19) 0.0116(18) 0.0009(16) 0.0300(19)
C30 0.0416(19) 0.0418(18) 0.0285(16) 0.0050(14) 0.0053(14) 0.0170(15)
C31 0.0262(14) 0.0279(14) 0.0279(14) 0.0116(12) 0.0114(11) 0.0082(12)
C32 0.0316(15) 0.0215(13) 0.0245(13) 0.0045(11) 0.0139(12) 0.0070(12)
C33 0.0273(14) 0.0191(12) 0.0284(14) 0.0114(11) 0.0161(11) 0.0072(11)
C34 0.0362(16) 0.0259(14) 0.0373(16) 0.0118(13) 0.0191(14) 0.0128(13)
C35 0.0391(18) 0.0360(16) 0.055(2) 0.0256(16) 0.0182(16) 0.0194(14)
C36 0.0417(19) 0.0420(18) 0.0404(18) 0.0236(15) 0.0056(14) 0.0114(15)
C37 0.0396(17) 0.0267(14) 0.0290(15) 0.0131(12) 0.0101(13) 0.0068(13)
C38 0.0292(14) 0.0184(12) 0.0247(13) 0.0098(11) 0.0121(11) 0.0033(11)
C39 0.037(3) 0.031(4) 0.016(4) -0.003(3) 0.005(3) 0.004(3)
C40 0.059(5) 0.024(4) 0.027(3) 0.008(3) 0.017(4) 0.012(4)
C41 0.046(4) 0.031(5) 0.026(3) 0.008(3) 0.008(3) 0.023(3)
C42 0.038(3) 0.012(2) 0.029(4) 0.004(2) 0.014(3) 0.010(2)
C43 0.048(4) 0.028(4) 0.021(4) 0.005(3) 0.010(4) 0.026(4)
C44 0.053(4) 0.074(6) 0.039(6) -0.013(4) 0.024(4) -0.012(4)
C45 0.160(10) 0.045(4) 0.036(4) 0.024(3) 0.041(5) 0.048(5)
C46 0.069(5) 0.112(8) 0.056(5) 0.009(4) 0.002(4) 0.066(5)
C47 0.090(6) 0.024(3) 0.065(6) 0.006(3) 0.048(5) -0.005(4)
C48 0.088(7) 0.064(7) 0.036(4) 0.017(5) 0.014(5) 0.057(6)
Ru2 0.03608(14) 0.01856(11) 0.02290(12) 0.00619(9) 0.01267(10) 0.01028(10)
C39A 0.032(6) 0.014(6) 0.015(7) 0.003(6) 0.015(6) 0.004(5)
C40A 0.045(7) 0.015(8) 0.021(5) 0.004(5) 0.009(7) 0.016(7)
C41A 0.027(4) 0.024(7) 0.033(8) 0.006(4) 0.010(4) 0.009(4)
C42A 0.024(3) 0.023(3) 0.023(3) 0.0104(16) 0.0082(13) 0.0080(14)
C43A 0.025(5) 0.021(7) 0.029(8) 0.009(6) 0.006(5) 0.006(5)
C44A 0.057(9) 0.038(7) 0.031(9) -0.001(6) 0.021(7) -0.021(8)
C45A 0.112(13) 0.048(9) 0.034(6) 0.018(6) 0.012(8) 0.050(9)
C46A 0.036(5) 0.085(13) 0.068(11) 0.002(8) 0.004(6) 0.018(6)
C47A 0.124(16) 0.021(5) 0.046(10) 0.007(6) 0.044(9) -0.001(8)
C48A 0.062(9) 0.042(9) 0.031(6) 0.003(7) -0.005(8) 0.035(8)

loop_
_atom_type_symbol
_atom_type_description
_atom_type_scat_dispersion_real
_atom_type_scat_dispersion_imag
_atom_type_scat_source
C C 0.0033 0.0016 'International Tables Vol C Tables 4.2.6.8 and 6.1.1.4'
H H 0.0000 0.0000 'International Tables Vol C Tables 4.2.6.8 and 6.1.1.4'
B B 0.0013 0.0007 'International Tables Vol C Tables 4.2.6.8 and 6.1.1.4'
Ru Ru -1.2594 0.8363 'International Tables Vol C Tables 4.2.6.8 and 6.1.1.4'

loop_
_geom_angle_atom_site_label_1
_geom_angle_atom_site_label_2
_geom_angle_atom_site_label_3
_geom_angle
_geom_angle_site_symmetry_1
_geom_angle_site_symmetry_3
_geom_angle_publ_flag
C1 B1 H1A 122.6(17) . . ?
C1 B1 H1B 117.3(18) . . ?
C1 B1 H1C 121.2(18) . . ?
H1A B1 H1B 99(2) . . ?
H1A B1 H1C 93(2) . . ?
H1B B1 H1C 98(2) . . ?
C2 C1 B1 121.2(2) . . ?
C14 C1 B1 120.1(2) . . ?
C14 C1 C2 118.7(2) . . ?
C1 C2 C3 123.4(2) . . ?
C1 C2 C7 120.2(2) . . ?
C3 C2 C7 116.4(2) . . ?
C2 C3 H3 118.6 . . ?
C4 C3 C2 122.8(3) . . ?
C4 C3 H3 118.6 . . ?
C3 C4 H4 120.0 . . ?
C3 C4 C5 120.0(3) . . ?
C5 C4 H4 120.0 . . ?
C4 C5 H5 120.1 . . ?
C6 C5 C4 119.8(3) . . ?
C6 C5 H5 120.1 . . ?
C5 C6 H6 119.3 . . ?
C5 C6 C7 121.5(3) . . ?
C7 C6 H6 119.3 . . ?
C6 C7 C2 119.5(3) . . ?
C8 C7 C2 119.3(2) . . ?
C8 C7 C6 121.2(2) . . ?
C7 C8 H8 119.0 . . ?
C9 C8 C7 122.0(2) . . ?
C9 C8 H8 119.0 . . ?
C8 C9 C10 121.9(3) . . ?
C8 C9 C14 119.1(2) . . ?
C10 C9 C14 119.0(3) . . ?
C9 C10 H10 119.2 . . ?
C11 C10 C9 121.7(3) . . ?
C11 C10 H10 119.2 . . ?
C10 C11 H11 120.0 . . ?
C10 C11 C12 120.0(3) . . ?
C12 C11 H11 120.0 . . ?
C11 C12 H12 119.9 . . ?
C13 C12 C11 120.2(3) . . ?
C13 C12 H12 119.9 . . ?
C12 C13 H13 118.9 . . ?
C12 C13 C14 122.2(3) . . ?
C14 C13 H13 118.9 . . ?
C1 C14 C9 120.7(2) . . ?
C1 C14 C13 122.3(2) . . ?
C13 C14 C9 117.0(2) . . ?
C16 C15 C19 107.7(3) . . ?
C16 C15 C20 125.3(3) . . ?
C16 C15 Ru1 71.11(15) . . ?
C19 C15 C20 126.9(3) . . ?
C19 C15 Ru1 70.33(15) . . ?
C20 C15 Ru1 126.8(2) . . ?
C15 C16 C17 108.4(2) . . ?
C15 C16 C21 125.8(3) . . ?
C15 C16 Ru1 70.79(15) . . ?
C17 C16 C21 125.8(3) . . ?
C17 C16 Ru1 70.44(15) . . ?
C21 C16 Ru1 125.76(19) . . ?
C16 C17 C18 108.1(3) . . ?
C16 C17 C22 126.9(3) . . ?
C16 C17 Ru1 71.30(16) . . ?
C18 C17 C22 124.9(3) . . ?
C18 C17 Ru1 70.38(15) . . ?
C22 C17 Ru1 125.50(19) . . ?
C17 C18 C23 125.7(3) . . ?
C17 C18 Ru1 70.72(15) . . ?
C19 C18 C17 107.3(3) . . ?
C19 C18 C23 126.9(3) . . ?
C19 C18 Ru1 70.94(16) . . ?
C23 C18 Ru1 125.04(19) . . ?
C15 C19 C24 126.4(3) . . ?
C15 C19 Ru1 70.96(15) . . ?
C18 C19 C15 108.4(2) . . ?
C18 C19 C24 125.2(3) . . ?
C18 C19 Ru1 70.68(15) . . ?
C24 C19 Ru1 126.0(2) . . ?
C15 C20 H20A 109.5 . . ?
C15 C20 H20B 109.5 . . ?
C15 C20 H20C 109.5 . . ?
H20A C20 H20B 109.5 . . ?
H20A C20 H20C 109.5 . . ?
H20B C20 H20C 109.5 . . ?
C16 C21 H21A 109.5 . . ?
C16 C21 H21B 109.5 . . ?
C16 C21 H21C 109.5 . . ?
H21A C21 H21B 109.5 . . ?
H21A C21 H21C 109.5 . . ?
H21B C21 H21C 109.5 . . ?
C17 C22 H22A 109.5 . . ?
C17 C22 H22B 109.5 . . ?
C17 C22 H22C 109.5 . . ?
H22A C22 H22B 109.5 . . ?
H22A C22 H22C 109.5 . . ?
H22B C22 H22C 109.5 . . ?
C18 C23 H23A 109.5 . . ?
C18 C23 H23B 109.5 . . ?
C18 C23 H23C 109.5 . . ?
H23A C23 H23B 109.5 . . ?
H23A C23 H23C 109.5 . . ?
H23B C23 H23C 109.5 . . ?
C19 C24 H24A 109.5 . . ?
C19 C24 H24B 109.5 . . ?
C19 C24 H24C 109.5 . . ?
H24A C24 H24B 109.5 . . ?
H24A C24 H24C 109.5 . . ?
H24B C24 H24C 109.5 . . ?
C15 Ru1 C16 38.10(10) . . y
C15 Ru1 H1A 122.9(12) . . y
C15 Ru1 H1B 120.1(12) . . y
C15 Ru1 H1C 171.6(14) . . y
C16 Ru1 H1A 109.9(12) . . y
C16 Ru1 H1B 151.7(12) . . y
C16 Ru1 H1C 138.6(14) . . y
C17 Ru1 C15 64.20(11) . . y
C17 Ru1 C16 38.26(10) . . y
C17 Ru1 H1A 125.8(12) . . y
C17 Ru1 H1B 168.0(11) . . y
C17 Ru1 H1C 108.8(14) . . y
C18 Ru1 C15 64.71(11) . . y
C18 Ru1 C16 64.62(11) . . y
C18 Ru1 C17 38.90(11) . . y
C18 Ru1 C19 38.38(11) . . y
C18 Ru1 H1A 161.6(12) . . y
C18 Ru1 H1B 130.6(12) . . y
C18 Ru1 H1C 106.9(14) . . y
C19 Ru1 C15 38.71(11) . . y
C19 Ru1 C16 64.20(10) . . y
C19 Ru1 C17 64.36(11) . . y
C19 Ru1 H1A 157.4(12) . . y
C19 Ru1 H1B 111.1(12) . . y
C19 Ru1 H1C 135.0(13) . . y
H1A Ru1 H1B 62.8(16) . . y
H1A Ru1 H1C 64.7(17) . . y
H1B Ru1 H1C 65.8(17) . . y
C25 B2 H2A 119.3(18) . . ?
C25 B2 H2B 123.9(19) . . ?
C25 B2 H2C 123(2) . . ?
H2A B2 H2B 86(2) . . ?
H2A B2 H2C 88(3) . . ?
H2B B2 H2C 105(3) . . ?
C26 C25 B2 121.0(2) . . ?
C38 C25 B2 120.4(2) . . ?
C38 C25 C26 118.5(2) . . ?
C25 C26 C27 123.1(2) . . ?
C25 C26 C31 120.3(2) . . ?
C27 C26 C31 116.6(2) . . ?
C26 C27 H27 118.9 . . ?
C28 C27 C26 122.2(3) . . ?
C28 C27 H27 118.9 . . ?
C27 C28 H28 120.0 . . ?
C27 C28 C29 120.1(3) . . ?
C29 C28 H28 120.0 . . ?
C28 C29 H29 119.8 . . ?
C30 C29 C28 120.4(3) . . ?
C30 C29 H29 119.8 . . ?
C29 C30 H30 119.2 . . ?
C29 C30 C31 121.7(3) . . ?
C31 C30 H30 119.2 . . ?
C30 C31 C26 119.0(2) . . ?
C32 C31 C26 119.6(2) . . ?
C32 C31 C30 121.4(2) . . ?
C31 C32 H32 119.2 . . ?
C31 C32 C33 121.6(2) . . ?
C33 C32 H32 119.2 . . ?
C32 C33 C34 121.3(2) . . ?
C32 C33 C38 119.2(2) . . ?
C34 C33 C38 119.4(2) . . ?
C33 C34 H34 119.6 . . ?
C35 C34 C33 120.9(3) . . ?
C35 C34 H34 119.6 . . ?
C34 C35 H35 119.6 . . ?
C34 C35 C36 120.7(3) . . ?
C36 C35 H35 119.6 . . ?
C35 C36 H36 119.7 . . ?
C37 C36 C35 120.5(3) . . ?
C37 C36 H36 119.7 . . ?
C36 C37 H37 119.1 . . ?
C36 C37 C38 121.8(3) . . ?
C38 C37 H37 119.1 . . ?
C25 C38 C33 120.7(2) . . ?
C25 C38 C37 122.6(2) . . ?
C37 C38 C33 116.7(2) . . ?
C40 C39 C43 107.2(6) . . ?
C40 C39 C44 124.3(7) . . ?
C40 C39 Ru2 71.8(6) . . ?
C43 C39 C44 128.2(8) . . ?
C43 C39 Ru2 70.3(6) . . ?
C44 C39 Ru2 127.3(9) . . ?
C39 C40 C41 108.7(6) . . ?
C39 C40 C45 125.9(7) . . ?
C39 C40 Ru2 70.3(6) . . ?
C41 C40 C45 125.4(7) . . ?
C41 C40 Ru2 70.2(4) . . ?
C45 C40 Ru2 125.0(7) . . ?
C40 C41 C46 127.6(7) . . ?
C40 C41 Ru2 71.9(5) . . ?
C42 C41 C40 108.8(5) . . ?
C42 C41 C46 123.5(7) . . ?
C42 C41 Ru2 70.3(3) . . ?
C46 C41 Ru2 126.4(6) . . ?
C41 C42 C43 107.1(5) . . ?
C41 C42 C47 128.0(7) . . ?
C41 C42 Ru2 71.5(4) . . ?
C43 C42 C47 124.9(7) . . ?
C43 C42 Ru2 70.9(5) . . ?
C47 C42 Ru2 124.0(5) . . ?
C39 C43 C42 108.1(6) . . ?
C39 C43 C48 124.2(7) . . ?
C39 C43 Ru2 71.1(7) . . ?
C42 C43 C48 127.6(7) . . ?
C42 C43 Ru2 70.2(4) . . ?
C48 C43 Ru2 125.4(9) . . ?
C39 C44 H44A 109.5 . . ?
C39 C44 H44B 109.5 . . ?
C39 C44 H44C 109.5 . . ?
H44A C44 H44B 109.5 . . ?
H44A C44 H44C 109.5 . . ?
H44B C44 H44C 109.5 . . ?
C40 C45 H45A 109.5 . . ?
C40 C45 H45B 109.5 . . ?
C40 C45 H45C 109.5 . . ?
H45A C45 H45B 109.5 . . ?
H45A C45 H45C 109.5 . . ?
H45B C45 H45C 109.5 . . ?
C41 C46 H46A 109.5 . . ?
C41 C46 H46B 109.5 . . ?
C41 C46 H46C 109.5 . . ?
H46A C46 H46B 109.5 . . ?
H46A C46 H46C 109.5 . . ?
H46B C46 H46C 109.5 . . ?
C42 C47 H47A 109.5 . . ?
C42 C47 H47B 109.5 . . ?
C42 C47 H47C 109.5 . . ?
H47A C47 H47B 109.5 . . ?
H47A C47 H47C 109.5 . . ?
H47B C47 H47C 109.5 . . ?
C43 C48 H48A 109.5 . . ?
C43 C48 H48B 109.5 . . ?
C43 C48 H48C 109.5 . . ?
H48A C48 H48B 109.5 . . ?
H48A C48 H48C 109.5 . . ?
H48B C48 H48C 109.5 . . ?
C39 Ru2 C40 37.8(2) . . y
C39 Ru2 H2A 177.3(14) . . y
C39 Ru2 H2B 121.9(15) . . y
C39 Ru2 H2C 122.8(15) . . y
C40 Ru2 H2A 140.6(14) . . y
C40 Ru2 H2B 156.9(15) . . y
C40 Ru2 H2C 108.9(15) . . y
C41 Ru2 C39 64.0(3) . . y
C41 Ru2 C40 37.9(2) . . y
C41 Ru2 H2A 113.4(14) . . y
C41 Ru2 H2B 160.6(15) . . y
C41 Ru2 H2C 123.8(14) . . y
C42 Ru2 C39 65.0(3) . . y
C42 Ru2 C40 63.9(3) . . y
C42 Ru2 C41 38.2(2) . . y
C42 Ru2 C43 38.9(2) . . y
C42 Ru2 H2A 112.4(14) . . y
C42 Ru2 H2B 124.4(15) . . y
C42 Ru2 H2C 158.8(14) . . y
C43 Ru2 C39 38.6(3) . . y
C43 Ru2 C40 63.5(3) . . y
C43 Ru2 C41 64.0(3) . . y
C43 Ru2 H2A 139.9(14) . . y
C43 Ru2 H2B 108.0(15) . . y
C43 Ru2 H2C 158.4(15) . . y
H2A Ru2 H2B 60.2(17) . . y
H2A Ru2 H2C 59.2(18) . . y
H2B Ru2 H2C 70.6(19) . . y
C39A Ru2 H2A 169.6(14) . . y
C39A Ru2 H2B 130.3(15) . . y
C39A Ru2 H2C 121.4(15) . . y
C39A Ru2 C42A 64.0(5) . . y
C40A Ru2 H2A 131.1(14) . . y
C40A Ru2 H2B 168.7(15) . . y
C40A Ru2 H2C 113.4(15) . . y
C40A Ru2 C39A 38.5(4) . . y
C40A Ru2 C41A 38.4(4) . . y
C40A Ru2 C42A 64.4(5) . . y
C40A Ru2 C43A 65.3(6) . . y
C41A Ru2 H2A 108.0(15) . . y
C41A Ru2 H2B 145.8(15) . . y
C41A Ru2 H2C 134.2(14) . . y
C41A Ru2 C39A 63.6(6) . . y
C41A Ru2 C42A 37.7(4) . . y
C42A Ru2 H2A 113.7(15) . . y
C42A Ru2 H2B 113.7(15) . . y
C42A Ru2 H2C 169.4(14) . . y
C43A Ru2 H2A 144.9(14) . . y
C43A Ru2 H2B 105.9(16) . . y
C43A Ru2 H2C 151.4(15) . . y
C43A Ru2 C39A 38.9(5) . . y
C43A Ru2 C41A 64.1(6) . . y
C43A Ru2 C42A 38.5(4) . . y
C40A C39A Ru2 70.0(9) . . ?
C40A C39A C43A 108.4(9) . . ?
C40A C39A C44A 127.5(12) . . ?
C43A C39A Ru2 70.0(12) . . ?
C43A C39A C44A 124.0(12) . . ?
C44A C39A Ru2 122.9(15) . . ?
C39A C40A Ru2 71.5(10) . . ?
C39A C40A C45A 125.7(12) . . ?
C41A C40A Ru2 71.4(8) . . ?
C41A C40A C39A 106.9(9) . . ?
C41A C40A C45A 127.3(12) . . ?
C45A C40A Ru2 125.3(11) . . ?
C40A C41A Ru2 70.1(8) . . ?
C40A C41A C46A 125.0(12) . . ?
C42A C41A Ru2 71.7(8) . . ?
C42A C41A C40A 109.6(9) . . ?
C42A C41A C46A 125.2(12) . . ?
C46A C41A Ru2 128.1(11) . . ?
C41A C42A Ru2 70.6(8) . . ?
C41A C42A C43A 108.1(9) . . ?
C41A C42A C47A 123.3(11) . . ?
C43A C42A Ru2 69.8(11) . . ?
C43A C42A C47A 128.7(11) . . ?
C47A C42A Ru2 125.4(11) . . ?
C39A C43A Ru2 71.1(11) . . ?
C39A C43A C48A 128.0(12) . . ?
C42A C43A Ru2 71.8(10) . . ?
C42A C43A C39A 106.9(10) . . ?
C42A C43A C48A 124.9(12) . . ?
C48A C43A Ru2 125.5(18) . . ?
C39A C44A H44D 109.5 . . ?
C39A C44A H44E 109.5 . . ?
C39A C44A H44F 109.5 . . ?
H44D C44A H44E 109.5 . . ?
H44D C44A H44F 109.5 . . ?
H44E C44A H44F 109.5 . . ?
C40A C45A H45D 109.5 . . ?
C40A C45A H45E 109.5 . . ?
C40A C45A H45F 109.5 . . ?
H45D C45A H45E 109.5 . . ?
H45D C45A H45F 109.5 . . ?
H45E C45A H45F 109.5 . . ?
C41A C46A H46D 109.5 . . ?
C41A C46A H46E 109.5 . . ?
C41A C46A H46F 109.5 . . ?
H46D C46A H46E 109.5 . . ?
H46D C46A H46F 109.5 . . ?
H46E C46A H46F 109.5 . . ?
C42A C47A H47D 109.5 . . ?
C42A C47A H47E 109.5 . . ?
C42A C47A H47F 109.5 . . ?
H47D C47A H47E 109.5 . . ?
H47D C47A H47F 109.5 . . ?
H47E C47A H47F 109.5 . . ?
C43A C48A H48D 109.5 . . ?
C43A C48A H48E 109.5 . . ?
C43A C48A H48F 109.5 . . ?
H48D C48A H48E 109.5 . . ?
H48D C48A H48F 109.5 . . ?
H48E C48A H48F 109.5 . . ?

loop_
_geom_bond_atom_site_label_1
_geom_bond_atom_site_label_2
_geom_bond_distance
_geom_bond_site_symmetry_2
_geom_bond_publ_flag
B1 C1 1.559(4) . ?
B1 H1A 1.19(4) . ?
B1 H1B 1.19(4) . ?
B1 H1C 1.28(4) . ?
C1 C2 1.420(4) . ?
C1 C14 1.413(4) . ?
C2 C3 1.421(4) . ?
C2 C7 1.439(3) . ?
C3 H3 0.9500 . ?
C3 C4 1.363(4) . ?
C4 H4 0.9500 . ?
C4 C5 1.418(4) . ?
C5 H5 0.9500 . ?
C5 C6 1.354(4) . ?
C6 H6 0.9500 . ?
C6 C7 1.426(4) . ?
C7 C8 1.390(4) . ?
C8 H8 0.9500 . ?
C8 C9 1.388(4) . ?
C9 C10 1.430(4) . ?
C9 C14 1.437(3) . ?
C10 H10 0.9500 . ?
C10 C11 1.345(4) . ?
C11 H11 0.9500 . ?
C11 C12 1.424(4) . ?
C12 H12 0.9500 . ?
C12 C13 1.359(4) . ?
C13 H13 0.9500 . ?
C13 C14 1.429(4) . ?
C15 C16 1.420(4) . ?
C15 C19 1.438(4) . ?
C15 C20 1.493(4) . ?
C15 Ru1 2.174(3) . y
C16 C17 1.424(4) . ?
C16 C21 1.497(4) . ?
C16 Ru1 2.178(3) . y
C17 C18 1.441(4) . ?
C17 C22 1.496(4) . ?
C17 Ru1 2.166(3) . y
C18 C19 1.422(4) . ?
C18 C23 1.497(4) . ?
C18 Ru1 2.162(3) . y
C19 C24 1.510(4) . ?
C19 Ru1 2.165(3) . y
C20 H20A 0.9800 . ?
C20 H20B 0.9800 . ?
C20 H20C 0.9800 . ?
C21 H21A 0.9800 . ?
C21 H21B 0.9800 . ?
C21 H21C 0.9800 . ?
C22 H22A 0.9800 . ?
C22 H22B 0.9800 . ?
C22 H22C 0.9800 . ?
C23 H23A 0.9800 . ?
C23 H23B 0.9800 . ?
C23 H23C 0.9800 . ?
C24 H24A 0.9800 . ?
C24 H24B 0.9800 . ?
C24 H24C 0.9800 . ?
Ru1 H1A 1.70(3) . y
Ru1 H1B 1.77(4) . y
Ru1 H1C 1.66(4) . y
B2 C25 1.569(4) . ?
B2 H2A 1.22(4) . ?
B2 H2B 1.23(4) . ?
B2 H2C 1.16(4) . ?
C25 C26 1.417(4) . ?
C25 C38 1.412(3) . ?
C26 C27 1.433(4) . ?
C26 C31 1.440(3) . ?
C27 H27 0.9500 . ?
C27 C28 1.352(4) . ?
C28 H28 0.9500 . ?
C28 C29 1.420(4) . ?
C29 H29 0.9500 . ?
C29 C30 1.334(4) . ?
C30 H30 0.9500 . ?
C30 C31 1.425(4) . ?
C31 C32 1.385(4) . ?
C32 H32 0.9500 . ?
C32 C33 1.388(4) . ?
C33 C34 1.431(4) . ?
C33 C38 1.440(3) . ?
C34 H34 0.9500 . ?
C34 C35 1.331(4) . ?
C35 H35 0.9500 . ?
C35 C36 1.418(4) . ?
C36 H36 0.9500 . ?
C36 C37 1.352(4) . ?
C37 H37 0.9500 . ?
C37 C38 1.427(4) . ?
C39 C40 1.415(8) . ?
C39 C43 1.433(8) . ?
C39 C44 1.495(8) . ?
C39 Ru2 2.172(12) . y
C40 C41 1.416(8) . ?
C40 C45 1.509(7) . ?
C40 Ru2 2.192(10) . y
C41 C42 1.413(7) . ?
C41 C46 1.505(7) . ?
C41 Ru2 2.168(8) . y
C42 C43 1.438(8) . ?
C42 C47 1.493(7) . ?
C42 Ru2 2.153(5) . y
C43 C48 1.495(7) . ?
C43 Ru2 2.162(11) . y
C44 H44A 0.9800 . ?
C44 H44B 0.9800 . ?
C44 H44C 0.9800 . ?
C45 H45A 0.9800 . ?
C45 H45B 0.9800 . ?
C45 H45C 0.9800 . ?
C46 H46A 0.9800 . ?
C46 H46B 0.9800 . ?
C46 H46C 0.9800 . ?
C47 H47A 0.9800 . ?
C47 H47B 0.9800 . ?
C47 H47C 0.9800 . ?
C48 H48A 0.9800 . ?
C48 H48B 0.9800 . ?
C48 H48C 0.9800 . ?
Ru2 H2A 1.70(4) . y
Ru2 H2B 1.64(4) . y
Ru2 H2C 1.65(4) . y
Ru2 C39A 2.17(2) . y
Ru2 C40A 2.149(17) . y
Ru2 C41A 2.166(15) . y
Ru2 C42A 2.181(13) . y
Ru2 C43A 2.16(2) . y
C39A C40A 1.423(12) . ?
C39A C43A 1.441(12) . ?
C39A C44A 1.491(12) . ?
C40A C41A 1.421(12) . ?
C40A C45A 1.505(11) . ?
C41A C42A 1.403(12) . ?
C41A C46A 1.535(12) . ?
C42A C43A 1.428(12) . ?
C42A C47A 1.508(12) . ?
C43A C48A 1.496(12) . ?
C44A H44D 0.9800 . ?
C44A H44E 0.9800 . ?
C44A H44F 0.9800 . ?
C45A H45D 0.9800 . ?
C45A H45E 0.9800 . ?
C45A H45F 0.9800 . ?
C46A H46D 0.9800 . ?
C46A H46E 0.9800 . ?
C46A H46F 0.9800 . ?
C47A H47D 0.9800 . ?
C47A H47E 0.9800 . ?
C47A H47F 0.9800 . ?
C48A H48D 0.9800 . ?
C48A H48E 0.9800 . ?
C48A H48F 0.9800 . ?

loop_
_geom_torsion_atom_site_label_1
_geom_torsion_atom_site_label_2
_geom_torsion_atom_site_label_3
_geom_torsion_atom_site_label_4
_geom_torsion
_geom_torsion_site_symmetry_1
_geom_torsion_site_symmetry_2
_geom_torsion_site_symmetry_3
_geom_torsion_site_symmetry_4
_geom_torsion_publ_flag
B1 C1 C2 C3 -4.0(4) . . . . ?
B1 C1 C2 C7 177.5(2) . . . . ?
B1 C1 C14 C9 -177.0(2) . . . . ?
B1 C1 C14 C13 3.2(4) . . . . ?
C1 C2 C3 C4 -178.2(2) . . . . ?
C1 C2 C7 C6 179.6(2) . . . . ?
C1 C2 C7 C8 -0.3(3) . . . . ?
C2 C1 C14 C9 1.7(3) . . . . ?
C2 C1 C14 C13 -178.1(2) . . . . ?
C2 C3 C4 C5 -1.2(4) . . . . ?
C2 C7 C8 C9 1.5(4) . . . . ?
C3 C2 C7 C6 1.0(3) . . . . ?
C3 C2 C7 C8 -179.0(2) . . . . ?
C3 C4 C5 C6 0.5(4) . . . . ?
C4 C5 C6 C7 0.9(4) . . . . ?
C5 C6 C7 C2 -1.6(4) . . . . ?
C5 C6 C7 C8 178.3(3) . . . . ?
C6 C7 C8 C9 -178.4(2) . . . . ?
C7 C2 C3 C4 0.4(4) . . . . ?
C7 C8 C9 C10 179.2(2) . . . . ?
C7 C8 C9 C14 -1.0(4) . . . . ?
C8 C9 C10 C11 -179.4(3) . . . . ?
C8 C9 C14 C1 -0.6(4) . . . . ?
C8 C9 C14 C13 179.2(2) . . . . ?
C9 C10 C11 C12 0.1(4) . . . . ?
C10 C9 C14 C1 179.2(2) . . . . ?
C10 C9 C14 C13 -1.0(3) . . . . ?
C10 C11 C12 C13 -0.7(4) . . . . ?
C11 C12 C13 C14 0.4(4) . . . . ?
C12 C13 C14 C1 -179.8(2) . . . . ?
C12 C13 C14 C9 0.5(4) . . . . ?
C14 C1 C2 C3 177.3(2) . . . . ?
C14 C1 C2 C7 -1.2(3) . . . . ?
C14 C9 C10 C11 0.8(4) . . . . ?
C15 C16 C17 C18 -0.1(3) . . . . ?
C15 C16 C17 C22 -178.2(3) . . . . ?
C15 C16 C17 Ru1 60.92(19) . . . . ?
C16 C15 C19 C18 -0.6(3) . . . . ?
C16 C15 C19 C24 177.1(3) . . . . ?
C16 C15 C19 Ru1 -61.63(19) . . . . ?
C16 C17 C18 C19 -0.2(3) . . . . ?
C16 C17 C18 C23 -178.5(3) . . . . ?
C16 C17 C18 Ru1 61.65(18) . . . . ?
C17 C18 C19 C15 0.5(3) . . . . ?
C17 C18 C19 C24 -177.2(3) . . . . ?
C17 C18 C19 Ru1 61.72(18) . . . . ?
C19 C15 C16 C17 0.4(3) . . . . ?
C19 C15 C16 C21 -178.1(3) . . . . ?
C19 C15 C16 Ru1 61.13(18) . . . . ?
C20 C15 C16 C17 177.1(3) . . . . ?
C20 C15 C16 C21 -1.4(5) . . . . ?
C20 C15 C16 Ru1 -122.2(3) . . . . ?
C20 C15 C19 C18 -177.2(3) . . . . ?
C20 C15 C19 C24 0.5(5) . . . . ?
C20 C15 C19 Ru1 121.8(3) . . . . ?
C21 C16 C17 C18 178.4(2) . . . . ?
C21 C16 C17 C22 0.3(4) . . . . ?
C21 C16 C17 Ru1 -120.6(3) . . . . ?
C22 C17 C18 C19 177.9(3) . . . . ?
C22 C17 C18 C23 -0.3(4) . . . . ?
C22 C17 C18 Ru1 -120.2(3) . . . . ?
C23 C18 C19 C15 178.7(3) . . . . ?
C23 C18 C19 C24 1.0(5) . . . . ?
C23 C18 C19 Ru1 -120.0(3) . . . . ?
Ru1 C15 C16 C17 -60.70(19) . . . . ?
Ru1 C15 C16 C21 120.8(3) . . . . ?
Ru1 C15 C19 C18 61.06(19) . . . . ?
Ru1 C15 C19 C24 -121.3(3) . . . . ?
Ru1 C16 C17 C18 -61.06(18) . . . . ?
Ru1 C16 C17 C22 120.8(3) . . . . ?
Ru1 C17 C18 C19 -61.86(19) . . . . ?
Ru1 C17 C18 C23 119.8(3) . . . . ?
Ru1 C18 C19 C15 -61.24(19) . . . . ?
Ru1 C18 C19 C24 121.0(3) . . . . ?
B2 C25 C26 C27 -1.8(4) . . . . ?
B2 C25 C26 C31 177.6(2) . . . . ?
B2 C25 C38 C33 -177.1(2) . . . . ?
B2 C25 C38 C37 1.3(4) . . . . ?
C25 C26 C27 C28 -178.8(3) . . . . ?
C25 C26 C31 C30 179.6(3) . . . . ?
C25 C26 C31 C32 0.3(4) . . . . ?
C26 C25 C38 C33 2.2(4) . . . . ?
C26 C25 C38 C37 -179.4(2) . . . . ?
C26 C27 C28 C29 -1.5(5) . . . . ?
C26 C31 C32 C33 0.5(4) . . . . ?
C27 C26 C31 C30 -0.9(4) . . . . ?
C27 C26 C31 C32 179.8(2) . . . . ?
C27 C28 C29 C30 0.4(6) . . . . ?
C28 C29 C30 C31 0.4(6) . . . . ?
C29 C30 C31 C26 -0.1(5) . . . . ?
C29 C30 C31 C32 179.2(3) . . . . ?
C30 C31 C32 C33 -178.8(3) . . . . ?
C31 C26 C27 C28 1.8(4) . . . . ?
C31 C32 C33 C34 179.5(2) . . . . ?
C31 C32 C33 C38 0.1(4) . . . . ?
C32 C33 C34 C35 179.1(3) . . . . ?
C32 C33 C38 C25 -1.5(4) . . . . ?
C32 C33 C38 C37 -180.0(2) . . . . ?
C33 C34 C35 C36 1.5(4) . . . . ?
C34 C33 C38 C25 179.1(2) . . . . ?
C34 C33 C38 C37 0.6(3) . . . . ?
C34 C35 C36 C37 -0.6(5) . . . . ?
C35 C36 C37 C38 -0.2(4) . . . . ?
C36 C37 C38 C25 -178.3(3) . . . . ?
C36 C37 C38 C33 0.2(4) . . . . ?
C38 C25 C26 C27 179.0(2) . . . . ?
C38 C25 C26 C31 -1.6(4) . . . . ?
C38 C33 C34 C35 -1.5(4) . . . . ?
C39 C40 C41 C42 -1.0(11) . . . . ?
C39 C40 C41 C46 -177.5(10) . . . . ?
C39 C40 C41 Ru2 60.0(8) . . . . ?
C40 C39 C43 C42 -2.0(14) . . . . ?
C40 C39 C43 C48 176.8(12) . . . . ?
C40 C39 C43 Ru2 -62.7(9) . . . . ?
C40 C41 C42 C43 -0.3(10) . . . . ?
C40 C41 C42 C47 -178.9(8) . . . . ?
C40 C41 C42 Ru2 62.0(6) . . . . ?
C41 C42 C43 C39 1.4(12) . . . . ?
C41 C42 C43 C48 -177.3(11) . . . . ?
C41 C42 C43 Ru2 62.7(5) . . . . ?
C43 C39 C40 C41 1.8(14) . . . . ?
C43 C39 C40 C45 -178.7(11) . . . . ?
C43 C39 C40 Ru2 61.8(9) . . . . ?
C44 C39 C40 C41 176.9(11) . . . . ?
C44 C39 C40 C45 -4(2) . . . . ?
C44 C39 C40 Ru2 -123.2(13) . . . . ?
C44 C39 C43 C42 -176.8(12) . . . . ?
C44 C39 C43 C48 2(2) . . . . ?
C44 C39 C43 Ru2 122.5(14) . . . . ?
C45 C40 C41 C42 179.6(9) . . . . ?
C45 C40 C41 C46 3.1(16) . . . . ?
C45 C40 C41 Ru2 -119.4(10) . . . . ?
C46 C41 C42 C43 176.4(9) . . . . ?
C46 C41 C42 C47 -2.3(12) . . . . ?
C46 C41 C42 Ru2 -121.3(8) . . . . ?
C47 C42 C43 C39 -179.9(9) . . . . ?
C47 C42 C43 C48 1.3(17) . . . . ?
C47 C42 C43 Ru2 -118.6(7) . . . . ?
Ru2 C39 C40 C41 -59.9(7) . . . . ?
Ru2 C39 C40 C45 119.6(11) . . . . ?
Ru2 C39 C43 C42 60.7(8) . . . . ?
Ru2 C39 C43 C48 -120.4(13) . . . . ?
Ru2 C40 C41 C42 -61.0(5) . . . . ?
Ru2 C40 C41 C46 122.5(9) . . . . ?
Ru2 C41 C42 C43 -62.3(7) . . . . ?
Ru2 C41 C42 C47 119.1(7) . . . . ?
Ru2 C42 C43 C39 -61.3(9) . . . . ?
Ru2 C42 C43 C48 119.9(13) . . . . ?
Ru2 C39A C40A C41A -63.1(12) . . . . ?
Ru2 C39A C40A C45A 120.7(17) . . . . ?
Ru2 C39A C43A C42A 63.2(16) . . . . ?
Ru2 C39A C43A C48A -121(3) . . . . ?
Ru2 C40A C41A C42A -61.2(11) . . . . ?
Ru2 C40A C41A C46A 123.2(16) . . . . ?
Ru2 C41A C42A C43A -60.0(15) . . . . ?
Ru2 C41A C42A C47A 120.2(15) . . . . ?
Ru2 C42A C43A C39A -62.8(17) . . . . ?
Ru2 C42A C43A C48A 121(3) . . . . ?
C39A C40A C41A Ru2 63.2(13) . . . . ?
C39A C40A C41A C42A 2(2) . . . . ?
C39A C40A C41A C46A -173.6(17) . . . . ?
C40A C39A C43A Ru2 -59.7(15) . . . . ?
C40A C39A C43A C42A 4(3) . . . . ?
C40A C39A C43A C48A 180(2) . . . . ?
C40A C41A C42A Ru2 60.2(12) . . . . ?
C40A C41A C42A C43A 0(2) . . . . ?
C40A C41A C42A C47A -179.6(15) . . . . ?
C41A C42A C43A Ru2 60.5(12) . . . . ?
C41A C42A C43A C39A -2(3) . . . . ?
C41A C42A C43A C48A -178(2) . . . . ?
C43A C39A C40A Ru2 59.7(17) . . . . ?
C43A C39A C40A C41A -3(2) . . . . ?
C43A C39A C40A C45A -179.6(19) . . . . ?
C44A C39A C40A Ru2 -117(2) . . . . ?
C44A C39A C40A C41A -180(2) . . . . ?
C44A C39A C40A C45A 4(3) . . . . ?
C44A C39A C43A Ru2 117(2) . . . . ?
C44A C39A C43A C42A -180(2) . . . . ?
C44A C39A C43A C48A -4(4) . . . . ?
C45A C40A C41A Ru2 -120.7(17) . . . . ?
C45A C40A C41A C42A 178.1(16) . . . . ?
C45A C40A C41A C46A 2(3) . . . . ?
C46A C41A C42A Ru2 -124.2(16) . . . . ?
C46A C41A C42A C43A 175.8(19) . . . . ?
C46A C41A C42A C47A -4(2) . . . . ?
C47A C42A C43A Ru2 -119.7(17) . . . . ?
C47A C42A C43A C39A 177.5(17) . . . . ?
C47A C42A C43A C48A 1(4) . . . . ?
